data_7104274
loop_
_publ_author_name
'Zhao, Hai-Xia'
'Zhuang, Gui-Lin'
'Wu, Shu-Ting'
'Long, La-Sheng'
'Guo, Hai-Yan'
'Ye, Zuo-Guang'
'Huang, Rong-Bin'
'Zheng, Lan-Sun'

_publ_section_title
;
 Experimental and theoretical demonstration of ferroelectric anisotropy
 in a one-dimensional copper(II)-based coordination polymer.
;
_journal_issue 13
_journal_name_full 'Chemical communications (Cambridge, England)'
_journal_page_first 1644
_journal_page_last 1646
_journal_paper_doi 10.1039/b820500k
_journal_volume 34
_journal_year 2009
_chemical_formula_sum 'C28 H24 Cu2 N8 O8'
_chemical_formula_weight 727.63
_chemical_name_systematic
;
?
;
_space_group_IT_number 33
_symmetry_cell_setting orthorhombic
_symmetry_space_group_name_Hall 'P 2c -2n'
_symmetry_space_group_name_H-M 'P n a 21'
_atom_sites_solution_hydrogens geom
_atom_sites_solution_primary direct
_atom_sites_solution_secondary difmap
_audit_creation_method SHELXL-97
_cell_angle_alpha 90.00
_cell_angle_beta 90.00
_cell_angle_gamma 90.00
_cell_formula_units_Z 4
_cell_length_a 16.578(3)
_cell_length_b 15.421(3)
_cell_length_c 11.988(2)
_cell_measurement_reflns_used 5997
_cell_measurement_temperature 298(2)
_cell_measurement_theta_max 26.00
_cell_measurement_theta_min 1.80
_cell_volume 3064.9(10)
_computing_cell_refinement 'SAINT (Bruker, 2001)'
_computing_data_collection 'SMART (Bruker, 2001)'
_computing_data_reduction 'SAINT (Bruker, 2001)'
_computing_molecular_graphics 'ORTEP II (Johnson, 1976)'
_computing_publication_material 'SHELXL97 (Sheldrick, 1997)'
_computing_structure_refinement 'SHELXL97 (Sheldrick, 1997)'
_computing_structure_solution 'SHELXS97 (Sheldrick, 1997)'
_diffrn_ambient_temperature 298(2)
_diffrn_measured_fraction_theta_full 0.999
_diffrn_measured_fraction_theta_max 0.999
_diffrn_measurement_device_type 'Bruker Smart Apex CCD area detector'
_diffrn_measurement_method 'phi and omega scans'
_diffrn_radiation_monochromator graphite
_diffrn_radiation_source 'fine-focus sealed tube'
_diffrn_radiation_type MoK\a
_diffrn_radiation_wavelength 0.71073
_diffrn_reflns_av_R_equivalents 0.0514
_diffrn_reflns_av_sigmaI/netI 0.0649
_diffrn_reflns_limit_h_max 20
_diffrn_reflns_limit_h_min -20
_diffrn_reflns_limit_k_max 19
_diffrn_reflns_limit_k_min -19
_diffrn_reflns_limit_l_max 14
_diffrn_reflns_limit_l_min -14
_diffrn_reflns_number 23055
_diffrn_reflns_theta_full 26.00
_diffrn_reflns_theta_max 26.00
_diffrn_reflns_theta_min 1.80
_exptl_absorpt_coefficient_mu 1.450
_exptl_absorpt_correction_T_max 0.7602
_exptl_absorpt_correction_T_min 0.6701
_exptl_absorpt_correction_type empirical
_exptl_absorpt_process_details Sadabs
_exptl_crystal_colour blue
_exptl_crystal_density_diffrn 1.577
_exptl_crystal_density_meas ?
_exptl_crystal_density_method .
_exptl_crystal_description block
_exptl_crystal_F_000 1480
_exptl_crystal_size_max 0.30
_exptl_crystal_size_mid 0.25
_exptl_crystal_size_min 0.20
_refine_diff_density_max 0.589
_refine_diff_density_min -0.411
_refine_diff_density_rms 0.076
_refine_ls_abs_structure_details 'Flack H D (1983), Acta Cryst. A39, 876-881'
_refine_ls_abs_structure_Flack 0.051(16)
_refine_ls_extinction_method none
_refine_ls_goodness_of_fit_ref 0.977
_refine_ls_hydrogen_treatment constr
_refine_ls_matrix_type full
_refine_ls_number_parameters 415
_refine_ls_number_reflns 5997
_refine_ls_number_restraints 1
_refine_ls_restrained_S_all 0.977
_refine_ls_R_factor_all 0.0490
_refine_ls_R_factor_gt 0.0454
_refine_ls_shift/su_max 0.001
_refine_ls_shift/su_mean 0.000
_refine_ls_structure_factor_coef Fsqd
_refine_ls_weighting_details 'calc w=1/[\s^2^(Fo^2^)+(0.0560P)^2^+2.2745P] where P=(Fo^2^+2Fc^2^)/3'
_refine_ls_weighting_scheme calc
_refine_ls_wR_factor_gt 0.1087
_refine_ls_wR_factor_ref 0.1113
_reflns_number_gt 5622
_reflns_number_total 5997
_reflns_threshold_expression >2sigma(I)
_cod_data_source_file b820500k.txt
_cod_data_source_block complex_1
_cod_depositor_comments
;
The following automatic conversions were performed:
'_symmetry_cell_setting' value 'Orthorhombic' changed to 'orthorhombic'
according to '/home/saulius/struct/CIF-dictionaries/cif_core.dic'
dictionary named 'cif_core.dic' version 2.4.1 from 2010-06-29.

Automatic conversion script
Id: cif_fix_enum 1527 2010-12-29 10:47:43Z saulius 
;
_cod_original_sg_symbol_H-M Pna21
_cod_database_code 7104274

loop_
_symmetry_equiv_pos_as_xyz
'x, y, z'
'-x, -y, z+1/2'
'x+1/2, -y+1/2, z'
'-x+1/2, y+1/2, z+1/2'

loop_
_atom_site_label
_atom_site_type_symbol
_atom_site_fract_x
_atom_site_fract_y
_atom_site_fract_z
_atom_site_U_iso_or_equiv
_atom_site_adp_type
_atom_site_occupancy
_atom_site_symmetry_multiplicity
_atom_site_calc_flag
_atom_site_refinement_flags
_atom_site_disorder_assembly
_atom_site_disorder_group
Cu1 Cu 0.76481(3) 0.84915(3) 0.45679(4) 0.02630(13) Uani 1 1 d . . .
Cu2 Cu 0.75795(3) 0.86990(3) -0.05764(4) 0.02303(13) Uani 1 1 d . . .
O1 O 0.9220(2) 0.8775(2) 0.9561(3) 0.0531(9) Uani 1 1 d . . .
O2 O 0.83401(18) 0.8789(2) 0.8188(3) 0.0278(7) Uani 1 1 d . . .
C1 C 0.9051(3) 0.8841(3) 0.8568(4) 0.0294(9) Uani 1 1 d . . .
C2 C 0.9695(3) 0.9033(3) 0.7724(4) 0.0279(9) Uani 1 1 d . . .
C3 C 1.0488(3) 0.9095(4) 0.8090(4) 0.0441(12) Uani 1 1 d . . .
H3A H 1.0608 0.9000 0.8838 0.053 Uiso 1 1 calc R . .
C4 C 1.1093(3) 0.9294(4) 0.7355(5) 0.0590(17) Uani 1 1 d . . .
H4B H 1.1623 0.9322 0.7606 0.071 Uiso 1 1 calc R . .
C5 C 1.0924(3) 0.9453(4) 0.6253(5) 0.0565(15) Uani 1 1 d . . .
H5A H 1.1336 0.9594 0.5758 0.068 Uiso 1 1 calc R . .
C6 C 1.0143(3) 0.9401(3) 0.5892(4) 0.0419(12) Uani 1 1 d . . .
H6A H 1.0028 0.9516 0.5147 0.050 Uiso 1 1 calc R . .
C7 C 0.9518(3) 0.9184(3) 0.6605(4) 0.0277(9) Uani 1 1 d . . .
C8 C 0.8690(3) 0.9112(3) 0.6090(3) 0.0291(10) Uani 1 1 d . . .
O3 O 0.8289(2) 0.9772(2) 0.5945(3) 0.0504(10) Uani 1 1 d . . .
O4 O 0.8500(2) 0.8364(2) 0.5730(3) 0.0367(8) Uani 1 1 d . . .
O5 O 0.65590(18) 0.7695(2) 0.2757(3) 0.0316(7) Uani 1 1 d . . .
O6 O 0.68704(18) 0.8973(2) 0.3510(2) 0.0276(6) Uani 1 1 d . . .
C11 C 0.6456(3) 0.8473(3) 0.2909(3) 0.0249(9) Uani 1 1 d . . .
C12 C 0.5703(2) 0.8896(3) 0.2409(4) 0.0239(9) Uani 1 1 d . . .
C13 C 0.5163(3) 0.9272(3) 0.3139(4) 0.0386(11) Uani 1 1 d . . .
H13A H 0.5294 0.9311 0.3891 0.046 Uiso 1 1 calc R . .
C14 C 0.4431(3) 0.9593(4) 0.2776(5) 0.0533(15) Uani 1 1 d . . .
H14A H 0.4073 0.9842 0.3281 0.064 Uiso 1 1 calc R . .
C15 C 0.4235(3) 0.9541(4) 0.1667(5) 0.0565(15) Uani 1 1 d . . .
H15A H 0.3738 0.9744 0.1417 0.068 Uiso 1 1 calc R . .
C16 C 0.4776(3) 0.9186(4) 0.0922(4) 0.0426(12) Uani 1 1 d . . .
H16A H 0.4643 0.9157 0.0169 0.051 Uiso 1 1 calc R . .
C17 C 0.5511(3) 0.8874(3) 0.1276(4) 0.0296(10) Uani 1 1 d . . .
C18 C 0.6108(3) 0.8613(3) 0.0400(4) 0.0314(10) Uani 1 1 d . . .
O7 O 0.5889(2) 0.8437(3) -0.0548(3) 0.0621(11) Uani 1 1 d . . .
O8 O 0.68504(18) 0.8680(2) 0.0693(3) 0.0296(7) Uani 1 1 d . . .
N1 N 0.7685(2) 0.7421(2) -0.0581(4) 0.0357(8) Uani 1 1 d . . .
C21 C 0.8115(3) 0.6910(3) -0.1294(5) 0.0428(12) Uani 1 1 d . . .
H21A H 0.8442 0.7106 -0.1872 0.051 Uiso 1 1 calc R . .
C22 C 0.7986(4) 0.6076(3) -0.1022(5) 0.0506(15) Uani 1 1 d . . .
H22A H 0.8203 0.5593 -0.1375 0.061 Uiso 1 1 calc R . .
C23 C 0.7309(3) 0.6892(3) 0.0100(5) 0.0432(13) Uani 1 1 d . . .
H23A H 0.6968 0.7065 0.0674 0.052 Uiso 1 1 calc R . .
N2 N 0.7486(3) 0.6074(3) -0.0146(5) 0.0515(14) Uani 1 1 d . . .
H2A H 0.7310 0.5622 0.0197 0.062 Uiso 1 1 calc R . .
N3 N 0.74325(18) 0.9985(2) -0.0636(4) 0.0309(8) Uani 1 1 d . . .
C24 C 0.7042(3) 1.0506(3) 0.0117(4) 0.0369(11) Uani 1 1 d . . .
H24A H 0.6764 1.0313 0.0742 0.044 Uiso 1 1 calc R . .
C25 C 0.7124(4) 1.1326(3) -0.0186(5) 0.0472(15) Uani 1 1 d . . .
H25A H 0.6910 1.1806 0.0177 0.057 Uiso 1 1 calc R . .
C26 C 0.7754(3) 1.0516(3) -0.1385(4) 0.0337(10) Uani 1 1 d . . .
H26A H 0.8056 1.0343 -0.1999 0.040 Uiso 1 1 calc R . .
N4 N 0.7579(3) 1.1333(3) -0.1127(4) 0.0428(12) Uani 1 1 d . . .
H4A H 0.7728 1.1786 -0.1491 0.051 Uiso 1 1 calc R . .
N5 N 0.8490(2) 0.8365(3) 0.3423(3) 0.0316(9) Uani 1 1 d . . .
C27 C 0.8403(3) 0.8493(4) 0.2337(4) 0.0456(14) Uani 1 1 d . . .
H27A H 0.7924 0.8658 0.1993 0.055 Uiso 1 1 calc R . .
C28 C 0.9647(3) 0.8128(4) 0.2563(4) 0.0491(14) Uani 1 1 d . . .
H28A H 1.0184 0.7992 0.2424 0.059 Uiso 1 1 calc R . .
N6 N 0.9092(3) 0.8352(3) 0.1806(4) 0.0471(11) Uani 1 1 d . . .
H6B H 0.9169 0.8397 0.1099 0.056 Uiso 1 1 calc R . .
N7 N 0.6771(2) 0.8210(3) 0.5629(3) 0.0333(9) Uani 1 1 d . . .
C29 C 0.9281(3) 0.8136(4) 0.3554(4) 0.0449(13) Uani 1 1 d . . .
H29A H 0.9527 0.8005 0.4231 0.054 Uiso 1 1 calc R . .
C30 C 0.6005(3) 0.7934(4) 0.5438(4) 0.0439(13) Uani 1 1 d . . .
H30A H 0.5791 0.7802 0.4741 0.053 Uiso 1 1 calc R . .
C31 C 0.5607(3) 0.7883(4) 0.6404(4) 0.0479(13) Uani 1 1 d . . .
H31A H 0.5074 0.7711 0.6505 0.057 Uiso 1 1 calc R . .
C32 C 0.6816(3) 0.8317(4) 0.6712(4) 0.0439(12) Uani 1 1 d . . .
H32A H 0.7276 0.8502 0.7087 0.053 Uiso 1 1 calc R . .
N8 N 0.6129(3) 0.8132(3) 0.7198(3) 0.0450(11) Uani 1 1 d . . .
H8A H 0.6030 0.8163 0.7901 0.054 Uiso 1 1 calc R . .

loop_
_atom_site_aniso_label
_atom_site_aniso_U_11
_atom_site_aniso_U_22
_atom_site_aniso_U_33
_atom_site_aniso_U_23
_atom_site_aniso_U_13
_atom_site_aniso_U_12
Cu1 0.0289(3) 0.0317(3) 0.0182(3) -0.0010(3) -0.0017(3) 0.00003(18)
Cu2 0.0233(2) 0.0264(2) 0.0194(3) 0.0028(3) 0.0045(3) -0.00050(16)
O1 0.051(2) 0.088(3) 0.0208(18) 0.006(2) -0.0034(18) -0.0124(17)
O2 0.0250(16) 0.0372(17) 0.0212(16) 0.0016(13) 0.0049(12) -0.0018(12)
C1 0.038(3) 0.026(2) 0.024(2) -0.0023(17) 0.0050(19) -0.0014(18)
C2 0.030(2) 0.032(2) 0.021(2) -0.0022(17) 0.0000(17) -0.0028(18)
C3 0.034(3) 0.065(3) 0.033(3) -0.002(2) -0.006(2) -0.001(2)
C4 0.024(2) 0.101(5) 0.052(3) 0.008(3) 0.000(2) -0.010(3)
C5 0.038(3) 0.085(4) 0.047(3) 0.003(3) 0.013(2) -0.015(3)
C6 0.044(3) 0.054(3) 0.028(3) 0.005(2) 0.005(2) -0.007(2)
C7 0.031(2) 0.026(2) 0.027(2) -0.0008(18) 0.0042(17) -0.0020(17)
C8 0.030(2) 0.042(3) 0.015(2) 0.0062(18) 0.0052(17) 0.000(2)
O3 0.040(2) 0.047(2) 0.064(3) 0.0206(18) -0.0078(17) 0.0085(17)
O4 0.0322(19) 0.053(2) 0.0250(18) -0.0062(16) -0.0045(15) 0.0014(17)
O5 0.0352(17) 0.0283(17) 0.0313(17) -0.0010(13) -0.0045(13) 0.0023(13)
O6 0.0316(15) 0.0353(17) 0.0158(14) 0.0000(13) -0.0132(12) 0.0040(13)
C11 0.032(2) 0.029(2) 0.014(2) 0.0039(17) 0.0063(18) 0.0005(17)
C12 0.0171(19) 0.028(2) 0.026(2) 0.0005(17) 0.0036(16) 0.0002(16)
C13 0.037(3) 0.053(3) 0.025(2) -0.008(2) 0.0058(19) 0.003(2)
C14 0.038(3) 0.074(4) 0.048(3) -0.007(3) 0.012(2) 0.021(3)
C15 0.028(3) 0.088(4) 0.053(4) -0.002(3) 0.002(2) 0.021(3)
C16 0.032(3) 0.067(3) 0.029(3) 0.002(2) -0.0078(19) 0.008(2)
C17 0.024(2) 0.041(3) 0.024(2) 0.0058(19) -0.0012(17) -0.0012(18)
C18 0.043(3) 0.025(2) 0.026(2) 0.0038(19) 0.005(2) 0.0071(18)
O7 0.048(2) 0.116(3) 0.022(2) -0.016(2) -0.0047(18) 0.0087(19)
O8 0.0241(16) 0.0405(18) 0.0241(17) 0.0033(13) 0.0077(13) -0.0019(13)
N1 0.0385(19) 0.0281(17) 0.041(2) 0.007(2) 0.002(2) -0.0033(14)
C21 0.042(3) 0.035(3) 0.051(3) 0.001(2) 0.016(2) 0.004(2)
C22 0.053(3) 0.026(3) 0.073(4) -0.002(3) -0.004(3) -0.004(2)
C23 0.045(3) 0.036(3) 0.049(3) 0.008(2) 0.009(2) 0.001(2)
N2 0.053(3) 0.033(2) 0.069(4) 0.013(2) -0.001(2) -0.008(2)
N3 0.0266(16) 0.0312(16) 0.035(2) -0.002(2) 0.0055(16) -0.0035(13)
C24 0.035(3) 0.036(3) 0.040(3) -0.006(2) 0.011(2) 0.000(2)
C25 0.053(3) 0.026(3) 0.063(4) -0.003(2) 0.016(3) 0.003(2)
C26 0.037(3) 0.031(2) 0.033(2) 0.004(2) 0.005(2) -0.0001(19)
N4 0.051(3) 0.026(2) 0.051(3) 0.0042(19) 0.009(2) -0.0017(18)
N5 0.036(2) 0.046(2) 0.0133(18) 0.0003(17) 0.0007(15) 0.0029(19)
C27 0.029(3) 0.076(4) 0.032(3) 0.009(3) -0.0027(19) 0.004(2)
C28 0.043(3) 0.068(4) 0.036(3) 0.005(3) 0.002(2) 0.018(3)
N6 0.043(2) 0.070(3) 0.028(2) 0.003(2) 0.0047(18) 0.001(2)
N7 0.039(2) 0.042(2) 0.0194(19) -0.0022(16) 0.0052(16) -0.0014(18)
C29 0.044(3) 0.067(4) 0.023(2) 0.001(2) -0.005(2) 0.021(3)
C30 0.040(3) 0.070(4) 0.022(2) 0.000(2) -0.008(2) -0.020(2)
C31 0.044(3) 0.065(4) 0.035(3) 0.001(2) 0.002(2) -0.017(3)
C32 0.044(3) 0.062(3) 0.026(3) 0.001(2) -0.003(2) -0.008(3)
N8 0.049(3) 0.066(3) 0.020(2) -0.0040(18) 0.0051(17) -0.006(2)

loop_
_atom_type_symbol
_atom_type_description
_atom_type_scat_dispersion_real
_atom_type_scat_dispersion_imag
_atom_type_scat_source
C C 0.0033 0.0016 'International Tables Vol C Tables 4.2.6.8 and 6.1.1.4'
H H 0.0000 0.0000 'International Tables Vol C Tables 4.2.6.8 and 6.1.1.4'
N N 0.0061 0.0033 'International Tables Vol C Tables 4.2.6.8 and 6.1.1.4'
O O 0.0106 0.0060 'International Tables Vol C Tables 4.2.6.8 and 6.1.1.4'
Cu Cu 0.3201 1.2651 'International Tables Vol C Tables 4.2.6.8 and 6.1.1.4'

loop_
_geom_angle_atom_site_label_1
_geom_angle_atom_site_label_2
_geom_angle_atom_site_label_3
_geom_angle
_geom_angle_site_symmetry_1
_geom_angle_site_symmetry_3
_geom_angle_publ_flag
O6 Cu1 N5 93.04(15) . . ?
O6 Cu1 N7 90.90(16) . . ?
N5 Cu1 N7 161.37(17) . . ?
O6 Cu1 O4 163.31(15) . . ?
N5 Cu1 O4 88.57(13) . . ?
N7 Cu1 O4 92.86(16) . . ?
O8 Cu2 O2 176.25(13) . 1_554 ?
O8 Cu2 N1 92.44(15) . . ?
O2 Cu2 N1 90.63(15) 1_554 . ?
O8 Cu2 N3 88.10(14) . . ?
O2 Cu2 N3 88.94(14) 1_554 . ?
N1 Cu2 N3 177.09(18) . . ?
C1 O2 Cu2 109.5(3) . 1_556 ?
O1 C1 O2 123.7(4) . . ?
O1 C1 C2 120.6(4) . . ?
O2 C1 C2 115.6(4) . . ?
C3 C2 C7 119.5(4) . . ?
C3 C2 C1 118.3(4) . . ?
C7 C2 C1 122.1(4) . . ?
C4 C3 C2 120.3(5) . . ?
C4 C3 H3A 119.8 . . ?
C2 C3 H3A 119.8 . . ?
C3 C4 C5 120.6(5) . . ?
C3 C4 H4B 119.7 . . ?
C5 C4 H4B 119.7 . . ?
C6 C5 C4 119.2(5) . . ?
C6 C5 H5A 120.4 . . ?
C4 C5 H5A 120.4 . . ?
C5 C6 C7 121.8(5) . . ?
C5 C6 H6A 119.1 . . ?
C7 C6 H6A 119.1 . . ?
C6 C7 C2 118.5(4) . . ?
C6 C7 C8 116.4(4) . . ?
C2 C7 C8 125.0(4) . . ?
O3 C8 O4 124.7(4) . . ?
O3 C8 C7 119.4(4) . . ?
O4 C8 C7 115.5(4) . . ?
C8 O4 Cu1 108.9(3) . . ?
C11 O6 Cu1 119.9(3) . . ?
O5 C11 O6 127.4(4) . . ?
O5 C11 C12 118.2(4) . . ?
O6 C11 C12 114.1(4) . . ?
C13 C12 C17 118.6(4) . . ?
C13 C12 C11 117.4(4) . . ?
C17 C12 C11 123.8(4) . . ?
C14 C13 C12 121.5(5) . . ?
C14 C13 H13A 119.3 . . ?
C12 C13 H13A 119.3 . . ?
C15 C14 C13 119.5(5) . . ?
C15 C14 H14A 120.2 . . ?
C13 C14 H14A 120.2 . . ?
C14 C15 C16 119.8(5) . . ?
C14 C15 H15A 120.1 . . ?
C16 C15 H15A 120.1 . . ?
C17 C16 C15 121.0(5) . . ?
C17 C16 H16A 119.5 . . ?
C15 C16 H16A 119.5 . . ?
C16 C17 C12 119.6(4) . . ?
C16 C17 C18 117.5(4) . . ?
C12 C17 C18 122.6(4) . . ?
O7 C18 O8 123.8(4) . . ?
O7 C18 C17 121.0(4) . . ?
O8 C18 C17 114.8(4) . . ?
C18 O8 Cu2 112.5(3) . . ?
C23 N1 C21 106.3(4) . . ?
C23 N1 Cu2 125.1(4) . . ?
C21 N1 Cu2 128.6(3) . . ?
C22 C21 N1 108.5(5) . . ?
C22 C21 H21A 125.8 . . ?
N1 C21 H21A 125.8 . . ?
N2 C22 C21 107.0(5) . . ?
N2 C22 H22A 126.5 . . ?
C21 C22 H22A 126.5 . . ?
N1 C23 N2 110.3(5) . . ?
N1 C23 H23A 124.8 . . ?
N2 C23 H23A 124.8 . . ?
C23 N2 C22 108.0(5) . . ?
C23 N2 H2A 126.0 . . ?
C22 N2 H2A 126.0 . . ?
C26 N3 C24 105.9(4) . . ?
C26 N3 Cu2 126.0(3) . . ?
C24 N3 Cu2 128.0(3) . . ?
C25 C24 N3 109.4(4) . . ?
C25 C24 H24A 125.3 . . ?
N3 C24 H24A 125.3 . . ?
C24 C25 N4 107.0(5) . . ?
C24 C25 H25A 126.5 . . ?
N4 C25 H25A 126.5 . . ?
N3 C26 N4 109.8(4) . . ?
N3 C26 H26A 125.1 . . ?
N4 C26 H26A 125.1 . . ?
C26 N4 C25 107.9(5) . . ?
C26 N4 H4A 126.1 . . ?
C25 N4 H4A 126.1 . . ?
C27 N5 C29 104.8(4) . . ?
C27 N5 Cu1 126.5(4) . . ?
C29 N5 Cu1 128.7(3) . . ?
N5 C27 N6 110.7(4) . . ?
N5 C27 H27A 124.6 . . ?
N6 C27 H27A 124.6 . . ?
C29 C28 N6 106.8(4) . . ?
C29 C28 H28A 126.6 . . ?
N6 C28 H28A 126.6 . . ?
C27 N6 C28 108.1(4) . . ?
C27 N6 H6B 126.0 . . ?
C28 N6 H6B 126.0 . . ?
C32 N7 C30 105.0(4) . . ?
C32 N7 Cu1 124.6(4) . . ?
C30 N7 Cu1 130.3(3) . . ?
C28 C29 N5 109.6(4) . . ?
C28 C29 H29A 125.2 . . ?
N5 C29 H29A 125.2 . . ?
C31 C30 N7 109.6(4) . . ?
C31 C30 H30A 125.2 . . ?
N7 C30 H30A 125.2 . . ?
C30 C31 N8 106.2(4) . . ?
C30 C31 H31A 126.9 . . ?
N8 C31 H31A 126.9 . . ?
N8 C32 N7 111.3(5) . . ?
N8 C32 H32A 124.3 . . ?
N7 C32 H32A 124.3 . . ?
C32 N8 C31 107.9(4) . . ?
C32 N8 H8A 126.0 . . ?
C31 N8 H8A 126.0 . . ?

loop_
_geom_bond_atom_site_label_1
_geom_bond_atom_site_label_2
_geom_bond_distance
_geom_bond_site_symmetry_2
_geom_bond_publ_flag
Cu1 O6 1.955(3) . ?
Cu1 N5 1.967(4) . ?
Cu1 N7 1.979(4) . ?
Cu1 O4 1.993(3) . ?
Cu2 O8 1.943(3) . ?
Cu2 O2 1.950(3) 1_554 ?
Cu2 N1 1.979(3) . ?
Cu2 N3 2.000(4) . ?
O1 C1 1.227(6) . ?
O2 C1 1.267(5) . ?
O2 Cu2 1.950(3) 1_556 ?
C1 C2 1.500(6) . ?
C2 C3 1.388(6) . ?
C2 C7 1.393(6) . ?
C3 C4 1.371(7) . ?
C3 H3A 0.9300 . ?
C4 C5 1.373(8) . ?
C4 H4B 0.9300 . ?
C5 C6 1.368(7) . ?
C5 H5A 0.9300 . ?
C6 C7 1.385(6) . ?
C6 H6A 0.9300 . ?
C7 C8 1.508(6) . ?
C8 O3 1.229(6) . ?
C8 O4 1.271(6) . ?
O5 C11 1.226(5) . ?
O6 C11 1.260(5) . ?
C11 C12 1.530(6) . ?
C12 C13 1.380(6) . ?
C12 C17 1.396(6) . ?
C13 C14 1.380(7) . ?
C13 H13A 0.9300 . ?
C14 C15 1.372(8) . ?
C14 H14A 0.9300 . ?
C15 C16 1.379(7) . ?
C15 H15A 0.9300 . ?
C16 C17 1.377(6) . ?
C16 H16A 0.9300 . ?
C17 C18 1.498(6) . ?
C18 O7 1.224(6) . ?
C18 O8 1.284(6) . ?
N1 C23 1.311(6) . ?
N1 C21 1.363(6) . ?
C21 C22 1.344(7) . ?
C21 H21A 0.9300 . ?
C22 N2 1.338(8) . ?
C22 H22A 0.9300 . ?
C23 N2 1.329(7) . ?
C23 H23A 0.9300 . ?
N2 H2A 0.8600 . ?
N3 C26 1.327(6) . ?
N3 C24 1.370(6) . ?
C24 C25 1.322(7) . ?
C24 H24A 0.9300 . ?
C25 N4 1.357(7) . ?
C25 H25A 0.9300 . ?
C26 N4 1.329(6) . ?
C26 H26A 0.9300 . ?
N4 H4A 0.8600 . ?
N5 C27 1.325(6) . ?
N5 C29 1.368(6) . ?
C27 N6 1.325(7) . ?
C27 H27A 0.9300 . ?
C28 C29 1.335(7) . ?
C28 N6 1.337(6) . ?
C28 H28A 0.9300 . ?
N6 H6B 0.8600 . ?
N7 C32 1.311(6) . ?
N7 C30 1.358(6) . ?
C29 H29A 0.9300 . ?
C30 C31 1.336(7) . ?
C30 H30A 0.9300 . ?
C31 N8 1.343(6) . ?
C31 H31A 0.9300 . ?
C32 N8 1.311(6) . ?
C32 H32A 0.9300 . ?
N8 H8A 0.8600 . ?

loop_
_geom_hbond_atom_site_label_D
_geom_hbond_atom_site_label_H
_geom_hbond_atom_site_label_A
_geom_hbond_distance_DH
_geom_hbond_distance_HA
_geom_hbond_distance_DA
_geom_hbond_angle_DHA
_geom_hbond_site_symmetry_A
N2 H2A O3 0.86 1.87 2.718(6) 167.4 4_644
N4 H4A O5 0.86 2.04 2.872(5) 161.4 4_654
N6 H6B O1 0.86 1.94 2.778(6) 165.9 1_554
N8 H8A O7 0.86 1.92 2.772(5) 169.8 1_556
